data_1543428
loop_
_publ_author_name
'Yadagiri, Dongari'
'Reddy, Angula Chandra Shekar'
'Anbarasan, Pazhamalai'

_publ_section_title
;
 Rhodium catalyzed diastereoselective synthesis of
 2,2,3,3-tetrasubstituted indolines from N-sulfonyl-1,2,3-triazoles and
 ortho-vinylanilines
;
_journal_issue 9
_journal_name_full 'Chem. Sci.'
_journal_page_first 5934
_journal_paper_doi 10.1039/C6SC01075J
_journal_volume 7
_journal_year 2016
_chemical_formula_moiety 'C38  H36  N2  O3  S1'
_chemical_formula_sum 'C38 H36 N2 O3 S'
_chemical_formula_weight 600.75
_space_group_IT_number 14
_symmetry_cell_setting monoclinic
_symmetry_Int_Tables_number 14
_symmetry_space_group_name_Hall '-P 2ybc'
_symmetry_space_group_name_H-M 'P 1 21/c 1'
_atom_sites_solution_hydrogens geom
_audit_block_doi 10.5517/cc1k9c5d
_audit_conform_dict_location ftp://ftp.iucr.org/pub/cif_core.dic
_audit_conform_dict_name cif_core.dic
_audit_conform_dict_version 2.4.3
_audit_creation_date 2015-11-25T16:42:16-00:00
_audit_creation_method 'WinGX routine CIF_UPDATE'
_audit_update_record
;
2015-11-25 deposited with the CCDC.
2016-06-03 downloaded from the CCDC.
;
_cell_angle_alpha 90
_cell_angle_beta 91.3638(19)
_cell_angle_gamma 90
_cell_formula_units_Z 4
_cell_length_a 6.8957(3)
_cell_length_b 18.2571(8)
_cell_length_c 26.4728(13)
_cell_measurement_reflns_used 4575
_cell_measurement_temperature 296(2)
_cell_measurement_theta_max 21.77
_cell_measurement_theta_min 2.36
_cell_measurement_wavelength 0.71073
_cell_volume 3331.9(3)
_computing_cell_refinement 'Bruker SAINT'
_computing_data_collection 'Bruker APEX2'
_computing_data_reduction 'Bruker SAINT'
_computing_molecular_graphics 'Bruker SHELXTL'
_computing_publication_material 'Bruker SHELXTL'
_computing_structure_refinement 'SHELXL-2014/7 (Sheldrick, 2014)'
_computing_structure_solution 'SHELXS-97 (Sheldrick 2008)'
_diffrn_ambient_temperature 296(2)
_diffrn_measured_fraction_theta_full 0.993
_diffrn_measured_fraction_theta_max 0.993
_diffrn_measurement_device_type 'Bruker APEX-II CCD'
_diffrn_measurement_method '\f and \w scans'
_diffrn_radiation_probe x-ray
_diffrn_radiation_type MoK\a
_diffrn_radiation_wavelength 0.71073
_diffrn_reflns_av_R_equivalents 0.0332
_diffrn_reflns_Laue_measured_fraction_full 0.993
_diffrn_reflns_Laue_measured_fraction_max 0.993
_diffrn_reflns_limit_h_max 7
_diffrn_reflns_limit_h_min -6
_diffrn_reflns_limit_k_max 21
_diffrn_reflns_limit_k_min -17
_diffrn_reflns_limit_l_max 30
_diffrn_reflns_limit_l_min -30
_diffrn_reflns_number 17038
_diffrn_reflns_point_group_measured_fraction_full 0.993
_diffrn_reflns_point_group_measured_fraction_max 0.993
_diffrn_reflns_theta_full 24.261
_diffrn_reflns_theta_max 24.261
_diffrn_reflns_theta_min 1.539
_exptl_absorpt_coefficient_mu 0.135
_exptl_absorpt_correction_type none
_exptl_crystal_colour white
_exptl_crystal_density_diffrn 1.198
_exptl_crystal_density_method 'not measured'
_exptl_crystal_description Rectangular
_exptl_crystal_F_000 1272
_exptl_crystal_recrystallization_method 'Re-crystallisation from solvent: '
_exptl_crystal_size_max 0.25
_exptl_crystal_size_mid 0.22
_exptl_crystal_size_min 0.1
_refine_diff_density_max 0.958
_refine_diff_density_min -0.244
_refine_diff_density_rms 0.058
_refine_ls_goodness_of_fit_ref 1.063
_refine_ls_hydrogen_treatment constr
_refine_ls_matrix_type full
_refine_ls_number_constraints 0
_refine_ls_number_parameters 402
_refine_ls_number_reflns 5343
_refine_ls_number_restraints 0
_refine_ls_restrained_S_all 1.063
_refine_ls_R_factor_all 0.1049
_refine_ls_R_factor_gt 0.0642
_refine_ls_shift/su_max 0
_refine_ls_shift/su_mean 0
_refine_ls_structure_factor_coef Fsqd
_refine_ls_weighting_details 'w=1/[\s^2^(Fo^2^)+(0.1039P)^2^+2.2091P] where P=(Fo^2^+2Fc^2^)/3'
_refine_ls_weighting_scheme calc
_refine_ls_wR_factor_gt 0.1774
_refine_ls_wR_factor_ref 0.2138
_reflns_number_gt 3423
_reflns_number_total 5343
_reflns_threshold_expression 'I > 2\s(I)'
_cod_data_source_file c6sc01075j2.cif
_cod_data_source_block shelx
_cod_depositor_comments 'Adding full bibliography for 1543428--1543429.cif.'
_cod_original_sg_symbol_H-M 'P 21/c'
_cod_database_code 1543428
_shelx_estimated_absorpt_t_min 0.967
_shelx_estimated_absorpt_t_max 0.987

loop_
_symmetry_equiv_pos_as_xyz
'x, y, z'
'-x, y+1/2, -z+1/2'
'-x, -y, -z'
'x, -y-1/2, z-1/2'

loop_
_atom_site_label
_atom_site_type_symbol
_atom_site_fract_x
_atom_site_fract_y
_atom_site_fract_z
_atom_site_U_iso_or_equiv
_atom_site_adp_type
_atom_site_occupancy
_atom_site_calc_flag
C1 C 0.7212(5) 0.18731(18) 0.16402(14) 0.0457(9) Uani 1 d
H1 H 0.8106 0.1642 0.1886 0.055 Uiso 1 calc
C2 C 0.8356(5) 0.29870(18) 0.20838(13) 0.0413(8) Uani 1 d
C3 C 0.9798(5) 0.2716(2) 0.24059(14) 0.0515(10) Uani 1 d
H3 H 1.0356 0.226 0.235 0.062 Uiso 1 calc
C4 C 1.0384(5) 0.3142(2) 0.28128(14) 0.0593(11) Uani 1 d
H4 H 1.1354 0.2968 0.3031 0.071 Uiso 1 calc
C5 C 0.9584(6) 0.3811(2) 0.29033(14) 0.0602(11) Uani 1 d
C6 C 0.8122(6) 0.4085(2) 0.25846(13) 0.0542(10) Uani 1 d
H6 H 0.757 0.4541 0.2644 0.065 Uiso 1 calc
C7 C 0.7511(5) 0.36585(19) 0.21753(12) 0.0432(8) Uani 1 d
C8 C 0.5943(5) 0.38257(17) 0.17766(13) 0.0422(8) Uani 1 d
C9 C 0.5628(5) 0.30235(17) 0.15550(12) 0.0382(8) Uani 1 d
C10 C 0.4375(5) 0.25433(18) 0.18949(13) 0.0433(8) Uani 1 d
H10A H 0.4497 0.2694 0.2246 0.052 Uiso 1 calc
H10B H 0.302 0.2562 0.1789 0.052 Uiso 1 calc
C11 C 0.7462(6) 0.15240(19) 0.11254(15) 0.0550(10) Uani 1 d
C12 C 0.5975(7) 0.1209(2) 0.08523(17) 0.0724(12) Uani 1 d
H12 H 0.4752 0.1171 0.0991 0.087 Uiso 1 calc
C13 C 0.6287(10) 0.0946(3) 0.0370(2) 0.0968(17) Uani 1 d
H13 H 0.526 0.0737 0.0186 0.116 Uiso 1 calc
C14 C 0.8091(11) 0.0987(3) 0.0155(2) 0.0978(19) Uani 1 d
C15 C 0.9541(10) 0.1289(3) 0.0430(2) 0.104(2) Uani 1 d
H15 H 1.0762 0.1324 0.0291 0.124 Uiso 1 calc
C16 C 0.9281(7) 0.1550(2) 0.09177(17) 0.0741(13) Uani 1 d
H16 H 1.0326 0.1742 0.1103 0.089 Uiso 1 calc
C17 C 0.8372(13) 0.0727(4) -0.0390(2) 0.161(3) Uani 1 d
H17A H 0.7193 0.0801 -0.0583 0.242 Uiso 1 calc
H17B H 0.8696 0.0215 -0.0389 0.242 Uiso 1 calc
H17C H 0.9402 0.1001 -0.0538 0.242 Uiso 1 calc
C18 C 0.6062(6) 0.1359(2) 0.27809(15) 0.0612(11) Uani 1 d
C19 C 0.7884(7) 0.1047(2) 0.28606(19) 0.0738(13) Uani 1 d
H19 H 0.8329 0.07 0.2634 0.089 Uiso 1 calc
C20 C 0.9017(8) 0.1241(3) 0.3263(2) 0.0876(16) Uani 1 d
H20 H 1.0223 0.1022 0.3313 0.105 Uiso 1 calc
C21 C 0.8396(9) 0.1762(4) 0.3598(2) 0.0953(17) Uani 1 d
C22 C 0.6559(9) 0.2062(3) 0.35299(19) 0.0996(18) Uani 1 d
H22 H 0.6106 0.2402 0.3761 0.119 Uiso 1 calc
C23 C 0.5402(7) 0.1859(3) 0.31202(17) 0.0786(14) Uani 1 d
H23 H 0.4173 0.2063 0.3075 0.094 Uiso 1 calc
C24 C 0.9696(10) 0.2035(4) 0.4033(2) 0.143(3) Uani 1 d
H24A H 0.9603 0.1707 0.4315 0.215 Uiso 1 calc
H24B H 0.9286 0.2516 0.4132 0.215 Uiso 1 calc
H24C H 1.1015 0.2055 0.3926 0.215 Uiso 1 calc
C25 C 0.9697(10) 0.4869(3) 0.3406(2) 0.114(2) Uani 1 d
H25A H 0.9903 0.5161 0.3111 0.171 Uiso 1 calc
H25B H 1.0435 0.5068 0.3686 0.171 Uiso 1 calc
H25C H 0.8343 0.4873 0.3483 0.171 Uiso 1 calc
C26 C 0.4091(5) 0.4123(2) 0.20095(15) 0.0545(10) Uani 1 d
H26A H 0.3768 0.383 0.2297 0.082 Uiso 1 calc
H26B H 0.3046 0.4103 0.1764 0.082 Uiso 1 calc
H26C H 0.4295 0.4621 0.2114 0.082 Uiso 1 calc
C27 C 0.6721(5) 0.43352(17) 0.13697(13) 0.0441(9) Uani 1 d
C28 C 0.5488(6) 0.4779(2) 0.10814(17) 0.0702(12) Uani 1 d
H28 H 0.4178 0.4799 0.1156 0.084 Uiso 1 calc
C29 C 0.6171(8) 0.5191(3) 0.06860(19) 0.0864(15) Uani 1 d
H29 H 0.532 0.5487 0.0499 0.104 Uiso 1 calc
C30 C 0.8081(8) 0.5168(3) 0.05672(18) 0.0820(14) Uani 1 d
H30 H 0.8528 0.5437 0.0295 0.098 Uiso 1 calc
C31 C 0.9335(7) 0.4748(2) 0.08489(17) 0.0720(12) Uani 1 d
H31 H 1.0643 0.4735 0.0771 0.086 Uiso 1 calc
C32 C 0.8671(5) 0.4344(2) 0.12464(15) 0.0559(10) Uani 1 d
H32 H 0.9549 0.4068 0.1439 0.067 Uiso 1 calc
C33 C 0.4943(5) 0.30190(17) 0.10031(13) 0.0432(8) Uani 1 d
C34 C 0.2994(5) 0.3044(2) 0.08724(15) 0.0554(10) Uani 1 d
H34 H 0.2079 0.3052 0.1125 0.067 Uiso 1 calc
C35 C 0.2380(7) 0.3057(3) 0.03690(18) 0.0757(13) Uani 1 d
H35 H 0.1062 0.3076 0.0286 0.091 Uiso 1 calc
C36 C 0.3706(8) 0.3042(3) -0.00022(17) 0.0810(14) Uani 1 d
H36 H 0.33 0.3044 -0.034 0.097 Uiso 1 calc
C37 C 0.5646(7) 0.3023(2) 0.01234(16) 0.0739(13) Uani 1 d
H37 H 0.655 0.3016 -0.0132 0.089 Uiso 1 calc
C38 C 0.6280(6) 0.30143(19) 0.06214(13) 0.0518(9) Uani 1 d
H38 H 0.7601 0.3005 0.07 0.062 Uiso 1 calc
N1 N 0.7577(4) 0.26643(14) 0.16292(10) 0.0402(7) Uani 1 d
N2 N 0.5189(4) 0.18072(15) 0.18207(11) 0.0463(7) Uani 1 d
O1 O 0.5421(4) 0.05007(14) 0.20197(12) 0.0768(9) Uani 1 d
O2 O 0.2678(4) 0.12352(15) 0.23343(11) 0.0716(8) Uani 1 d
O3 O 1.0268(5) 0.4178(2) 0.33200(12) 0.0943(11) Uani 1 d
S1 S 0.46984(15) 0.11640(5) 0.22272(4) 0.0594(4) Uani 1 d

loop_
_atom_site_aniso_label
_atom_site_aniso_U_11
_atom_site_aniso_U_22
_atom_site_aniso_U_33
_atom_site_aniso_U_23
_atom_site_aniso_U_13
_atom_site_aniso_U_12
C1 0.047(2) 0.0314(19) 0.059(2) 0.0047(16) 0.0119(16) 0.0039(15)
C2 0.0384(19) 0.038(2) 0.0473(19) 0.0068(16) 0.0068(15) 0.0017(15)
C3 0.041(2) 0.050(2) 0.065(2) 0.0190(19) 0.0090(18) 0.0096(17)
C4 0.047(2) 0.076(3) 0.054(2) 0.013(2) -0.0051(18) 0.003(2)
C5 0.059(3) 0.071(3) 0.050(2) 0.000(2) -0.0081(19) -0.003(2)
C6 0.064(3) 0.048(2) 0.051(2) -0.0020(18) -0.0011(18) 0.0031(18)
C7 0.043(2) 0.040(2) 0.0462(19) 0.0054(16) 0.0023(15) 0.0053(15)
C8 0.043(2) 0.0314(18) 0.052(2) 0.0009(15) 0.0007(15) 0.0075(15)
C9 0.0372(19) 0.0307(18) 0.0469(19) 0.0002(14) 0.0053(14) 0.0040(14)
C10 0.043(2) 0.0363(19) 0.051(2) 0.0047(15) 0.0085(15) 0.0034(15)
C11 0.069(3) 0.0291(19) 0.068(3) 0.0003(18) 0.020(2) 0.0076(18)
C12 0.095(4) 0.050(3) 0.072(3) -0.007(2) 0.016(2) -0.001(2)
C13 0.150(5) 0.065(3) 0.076(3) -0.020(3) 0.013(3) -0.005(3)
C14 0.162(6) 0.056(3) 0.077(4) -0.015(3) 0.044(4) 0.009(3)
C15 0.134(5) 0.067(4) 0.112(4) -0.013(3) 0.069(4) 0.008(3)
C16 0.086(3) 0.051(3) 0.087(3) -0.010(2) 0.038(3) 0.006(2)
C17 0.284(10) 0.108(5) 0.094(5) -0.029(4) 0.068(5) 0.010(6)
C18 0.065(3) 0.055(3) 0.064(3) 0.025(2) 0.021(2) 0.010(2)
C19 0.077(3) 0.064(3) 0.081(3) 0.031(2) 0.021(3) 0.013(2)
C20 0.077(4) 0.102(4) 0.085(4) 0.043(3) 0.011(3) 0.013(3)
C21 0.093(4) 0.121(5) 0.071(3) 0.039(3) -0.001(3) 0.000(3)
C22 0.114(5) 0.124(5) 0.061(3) 0.010(3) 0.012(3) 0.025(4)
C23 0.081(3) 0.091(4) 0.065(3) 0.015(3) 0.016(2) 0.023(3)
C24 0.128(6) 0.210(8) 0.091(4) 0.032(5) -0.022(4) -0.005(5)
C25 0.185(6) 0.086(4) 0.070(3) 0.005(3) -0.028(4) -0.038(4)
C26 0.050(2) 0.044(2) 0.069(2) -0.0080(19) 0.0023(18) 0.0120(17)
C27 0.052(2) 0.0262(18) 0.054(2) 0.0004(15) -0.0086(17) 0.0019(15)
C28 0.064(3) 0.052(3) 0.094(3) 0.026(2) -0.009(2) 0.004(2)
C29 0.100(4) 0.065(3) 0.093(4) 0.039(3) -0.019(3) 0.005(3)
C30 0.106(4) 0.065(3) 0.075(3) 0.030(3) 0.003(3) -0.016(3)
C31 0.069(3) 0.068(3) 0.079(3) 0.020(2) 0.005(2) -0.009(2)
C32 0.052(2) 0.049(2) 0.066(2) 0.0153(19) -0.0044(19) -0.0040(18)
C33 0.050(2) 0.0291(19) 0.051(2) 0.0031(15) 0.0017(17) 0.0007(15)
C34 0.049(2) 0.053(2) 0.064(2) 0.0062(19) -0.0011(18) -0.0035(18)
C35 0.062(3) 0.089(4) 0.075(3) 0.012(3) -0.017(2) -0.008(2)
C36 0.095(4) 0.090(4) 0.057(3) 0.011(2) -0.019(3) -0.008(3)
C37 0.089(4) 0.078(3) 0.055(3) 0.009(2) 0.011(2) 0.001(2)
C38 0.057(2) 0.049(2) 0.050(2) 0.0030(18) 0.0075(18) 0.0006(18)
N1 0.0408(16) 0.0293(15) 0.0508(16) 0.0043(13) 0.0067(13) 0.0045(12)
N2 0.0487(18) 0.0313(16) 0.0596(18) 0.0050(13) 0.0175(14) 0.0033(13)
O1 0.092(2) 0.0341(15) 0.105(2) 0.0126(15) 0.0240(18) 0.0073(14)
O2 0.0563(18) 0.0578(18) 0.102(2) 0.0187(16) 0.0260(15) -0.0037(13)
O3 0.106(3) 0.106(3) 0.070(2) -0.020(2) -0.0273(18) 0.000(2)
S1 0.0637(7) 0.0377(6) 0.0777(7) 0.0159(5) 0.0187(5) 0.0008(4)

loop_
_atom_type_symbol
_atom_type_description
_atom_type_scat_dispersion_real
_atom_type_scat_dispersion_imag
_atom_type_scat_source
C C 0.0033 0.0016 'International Tables Vol C Tables 4.2.6.8 and 6.1.1.4'
H H 0 0 'International Tables Vol C Tables 4.2.6.8 and 6.1.1.4'
N N 0.0061 0.0033 'International Tables Vol C Tables 4.2.6.8 and 6.1.1.4'
O O 0.0106 0.006 'International Tables Vol C Tables 4.2.6.8 and 6.1.1.4'
S S 0.1246 0.1234 'International Tables Vol C Tables 4.2.6.8 and 6.1.1.4'

loop_
_geom_angle_atom_site_label_1
_geom_angle_atom_site_label_2
_geom_angle_atom_site_label_3
_geom_angle
N1 C1 N2 104.4(2)
N1 C1 C11 111.9(3)
N2 C1 C11 112.4(3)
N1 C1 H1 109.4
N2 C1 H1 109.4
C11 C1 H1 109.4
C7 C2 C3 120.6(3)
C7 C2 N1 111.2(3)
C3 C2 N1 128.2(3)
C4 C3 C2 118.1(3)
C4 C3 H3 121
C2 C3 H3 121
C5 C4 C3 122.0(4)
C5 C4 H4 119
C3 C4 H4 119
C4 C5 O3 116.6(4)
C4 C5 C6 120.4(4)
O3 C5 C6 123.0(4)
C5 C6 C7 118.2(4)
C5 C6 H6 120.9
C7 C6 H6 120.9
C2 C7 C6 120.8(3)
C2 C7 C8 110.6(3)
C6 C7 C8 128.6(3)
C7 C8 C27 110.8(3)
C7 C8 C26 112.2(3)
C27 C8 C26 112.2(3)
C7 C8 C9 99.2(2)
C27 C8 C9 110.3(3)
C26 C8 C9 111.5(3)
N1 C9 C33 112.2(3)
N1 C9 C10 100.8(2)
C33 C9 C10 113.1(3)
N1 C9 C8 103.9(2)
C33 C9 C8 113.3(3)
C10 C9 C8 112.5(3)
N2 C10 C9 102.8(3)
N2 C10 H10A 111.2
C9 C10 H10A 111.2
N2 C10 H10B 111.2
C9 C10 H10B 111.2
H10A C10 H10B 109.1
C12 C11 C16 118.7(4)
C12 C11 C1 123.5(4)
C16 C11 C1 117.8(4)
C11 C12 C13 120.1(5)
C11 C12 H12 119.9
C13 C12 H12 119.9
C14 C13 C12 121.4(6)
C14 C13 H13 119.3
C12 C13 H13 119.3
C15 C14 C13 117.7(5)
C15 C14 C17 121.9(6)
C13 C14 C17 120.3(7)
C14 C15 C16 122.3(5)
C14 C15 H15 118.9
C16 C15 H15 118.9
C11 C16 C15 119.7(5)
C11 C16 H16 120.2
C15 C16 H16 120.2
C14 C17 H17A 109.5
C14 C17 H17B 109.5
H17A C17 H17B 109.5
C14 C17 H17C 109.5
H17A C17 H17C 109.5
H17B C17 H17C 109.5
C23 C18 C19 119.2(4)
C23 C18 S1 120.2(3)
C19 C18 S1 120.4(4)
C20 C19 C18 121.0(5)
C20 C19 H19 119.5
C18 C19 H19 119.5
C19 C20 C21 120.4(5)
C19 C20 H20 119.8
C21 C20 H20 119.8
C20 C21 C22 119.1(5)
C20 C21 C24 121.8(6)
C22 C21 C24 119.1(6)
C23 C22 C21 120.3(5)
C23 C22 H22 119.9
C21 C22 H22 119.9
C18 C23 C22 120.0(5)
C18 C23 H23 120
C22 C23 H23 120
C21 C24 H24A 109.5
C21 C24 H24B 109.5
H24A C24 H24B 109.5
C21 C24 H24C 109.5
H24A C24 H24C 109.5
H24B C24 H24C 109.5
O3 C25 H25A 109.5
O3 C25 H25B 109.5
H25A C25 H25B 109.5
O3 C25 H25C 109.5
H25A C25 H25C 109.5
H25B C25 H25C 109.5
C8 C26 H26A 109.5
C8 C26 H26B 109.5
H26A C26 H26B 109.5
C8 C26 H26C 109.5
H26A C26 H26C 109.5
H26B C26 H26C 109.5
C28 C27 C32 116.5(4)
C28 C27 C8 121.4(3)
C32 C27 C8 122.0(3)
C29 C28 C27 121.2(4)
C29 C28 H28 119.4
C27 C28 H28 119.4
C30 C29 C28 120.5(4)
C30 C29 H29 119.8
C28 C29 H29 119.8
C29 C30 C31 119.7(4)
C29 C30 H30 120.2
C31 C30 H30 120.2
C30 C31 C32 120.2(4)
C30 C31 H31 119.9
C32 C31 H31 119.9
C31 C32 C27 121.9(4)
C31 C32 H32 119.1
C27 C32 H32 119.1
C34 C33 C38 118.6(3)
C34 C33 C9 121.2(3)
C38 C33 C9 120.2(3)
C33 C34 C35 120.9(4)
C33 C34 H34 119.5
C35 C34 H34 119.5
C36 C35 C34 119.9(4)
C36 C35 H35 120.1
C34 C35 H35 120.1
C35 C36 C37 119.7(4)
C35 C36 H36 120.2
C37 C36 H36 120.2
C36 C37 C38 121.2(4)
C36 C37 H37 119.4
C38 C37 H37 119.4
C37 C38 C33 119.7(4)
C37 C38 H38 120.1
C33 C38 H38 120.1
C2 N1 C1 116.7(3)
C2 N1 C9 104.3(2)
C1 N1 C9 106.2(2)
C10 N2 C1 109.4(2)
C10 N2 S1 118.9(2)
C1 N2 S1 118.7(2)
C25 O3 C5 120.1(4)
O1 S1 O2 120.24(18)
O1 S1 N2 106.09(16)
O2 S1 N2 106.42(15)
O1 S1 C18 108.0(2)
O2 S1 C18 108.62(19)
N2 S1 C18 106.75(17)

loop_
_geom_bond_atom_site_label_1
_geom_bond_atom_site_label_2
_geom_bond_distance
C1 N1 1.467(4)
C1 N2 1.490(4)
C1 C11 1.518(5)
C1 H1 0.98
C2 C7 1.381(5)
C2 C3 1.386(5)
C2 N1 1.433(4)
C3 C4 1.382(5)
C3 H3 0.93
C4 C5 1.364(6)
C4 H4 0.93
C5 O3 1.365(5)
C5 C6 1.392(5)
C6 C7 1.392(5)
C6 H6 0.93
C7 C8 1.524(4)
C8 C27 1.530(5)
C8 C26 1.531(5)
C8 C9 1.591(4)
C9 N1 1.504(4)
C9 C33 1.525(5)
C9 C10 1.537(4)
C10 N2 1.471(4)
C10 H10A 0.97
C10 H10B 0.97
C11 C12 1.367(6)
C11 C16 1.383(5)
C12 C13 1.387(6)
C12 H12 0.93
C13 C14 1.382(8)
C13 H13 0.93
C14 C15 1.342(8)
C14 C17 1.534(7)
C15 C16 1.391(7)
C15 H15 0.93
C16 H16 0.93
C17 H17A 0.96
C17 H17B 0.96
C17 H17C 0.96
C18 C23 1.367(6)
C18 C19 1.391(6)
C18 S1 1.759(4)
C19 C20 1.353(7)
C19 H19 0.93
C20 C21 1.375(8)
C20 H20 0.93
C21 C22 1.388(7)
C21 C24 1.527(8)
C22 C23 1.382(7)
C22 H22 0.93
C23 H23 0.93
C24 H24A 0.96
C24 H24B 0.96
C24 H24C 0.96
C25 O3 1.344(6)
C25 H25A 0.96
C25 H25B 0.96
C25 H25C 0.96
C26 H26A 0.96
C26 H26B 0.96
C26 H26C 0.96
C27 C28 1.390(5)
C27 C32 1.391(5)
C28 C29 1.381(6)
C28 H28 0.93
C29 C30 1.362(7)
C29 H29 0.93
C30 C31 1.364(6)
C30 H30 0.93
C31 C32 1.373(5)
C31 H31 0.93
C32 H32 0.93
C33 C34 1.380(5)
C33 C38 1.384(5)
C34 C35 1.389(6)
C34 H34 0.93
C35 C36 1.359(6)
C35 H35 0.93
C36 C37 1.371(6)
C36 H36 0.93
C37 C38 1.379(5)
C37 H37 0.93
C38 H38 0.93
N2 S1 1.634(3)
O1 S1 1.425(3)
O2 S1 1.434(3)

loop_
_geom_torsion_atom_site_label_1
_geom_torsion_atom_site_label_2
_geom_torsion_atom_site_label_3
_geom_torsion_atom_site_label_4
_geom_torsion
C7 C2 C3 C4 -1.2(5)
N1 C2 C3 C4 177.0(3)
C2 C3 C4 C5 0.2(6)
C3 C4 C5 O3 179.3(4)
C3 C4 C5 C6 0.4(6)
C4 C5 C6 C7 0.1(6)
O3 C5 C6 C7 -178.8(4)
C3 C2 C7 C6 1.7(5)
N1 C2 C7 C6 -176.8(3)
C3 C2 C7 C8 -178.7(3)
N1 C2 C7 C8 2.8(4)
C5 C6 C7 C2 -1.1(5)
C5 C6 C7 C8 179.4(4)
C2 C7 C8 C27 -98.9(3)
C6 C7 C8 C27 80.7(4)
C2 C7 C8 C26 134.9(3)
C6 C7 C8 C26 -45.6(5)
C2 C7 C8 C9 17.1(3)
C6 C7 C8 C9 -163.4(3)
C7 C8 C9 N1 -29.6(3)
C27 C8 C9 N1 86.7(3)
C26 C8 C9 N1 -147.9(3)
C7 C8 C9 C33 -151.7(3)
C27 C8 C9 C33 -35.4(4)
C26 C8 C9 C33 90.0(3)
C7 C8 C9 C10 78.5(3)
C27 C8 C9 C10 -165.2(3)
C26 C8 C9 C10 -39.8(4)
N1 C9 C10 N2 -37.0(3)
C33 C9 C10 N2 83.0(3)
C8 C9 C10 N2 -147.1(3)
N1 C1 C11 C12 -114.8(4)
N2 C1 C11 C12 2.2(5)
N1 C1 C11 C16 63.0(4)
N2 C1 C11 C16 180.0(3)
C16 C11 C12 C13 -2.2(6)
C1 C11 C12 C13 175.5(4)
C11 C12 C13 C14 0.7(7)
C12 C13 C14 C15 0.2(8)
C12 C13 C14 C17 -177.0(5)
C13 C14 C15 C16 0.5(9)
C17 C14 C15 C16 177.6(5)
C12 C11 C16 C15 2.9(6)
C1 C11 C16 C15 -175.0(4)
C14 C15 C16 C11 -2.1(8)
C23 C18 C19 C20 -1.2(6)
S1 C18 C19 C20 174.2(3)
C18 C19 C20 C21 -0.9(7)
C19 C20 C21 C22 2.7(8)
C19 C20 C21 C24 -175.4(5)
C20 C21 C22 C23 -2.3(8)
C24 C21 C22 C23 175.8(5)
C19 C18 C23 C22 1.6(7)
S1 C18 C23 C22 -173.9(4)
C21 C22 C23 C18 0.1(8)
C7 C8 C27 C28 -155.7(3)
C26 C8 C27 C28 -29.5(5)
C9 C8 C27 C28 95.5(4)
C7 C8 C27 C32 28.6(4)
C26 C8 C27 C32 154.8(3)
C9 C8 C27 C32 -80.2(4)
C32 C27 C28 C29 1.5(6)
C8 C27 C28 C29 -174.4(4)
C27 C28 C29 C30 0.4(7)
C28 C29 C30 C31 -1.6(8)
C29 C30 C31 C32 0.8(7)
C30 C31 C32 C27 1.3(7)
C28 C27 C32 C31 -2.4(6)
C8 C27 C32 C31 173.5(4)
N1 C9 C33 C34 154.1(3)
C10 C9 C33 C34 40.9(4)
C8 C9 C33 C34 -88.6(4)
N1 C9 C33 C38 -28.0(4)
C10 C9 C33 C38 -141.3(3)
C8 C9 C33 C38 89.2(4)
C38 C33 C34 C35 0.6(5)
C9 C33 C34 C35 178.5(3)
C33 C34 C35 C36 0.3(7)
C34 C35 C36 C37 -0.9(7)
C35 C36 C37 C38 0.5(7)
C36 C37 C38 C33 0.5(6)
C34 C33 C38 C37 -1.0(5)
C9 C33 C38 C37 -178.9(3)
C7 C2 N1 C1 -139.7(3)
C3 C2 N1 C1 42.0(5)
C7 C2 N1 C9 -22.9(3)
C3 C2 N1 C9 158.8(3)
N2 C1 N1 C2 89.2(3)
C11 C1 N1 C2 -149.0(3)
N2 C1 N1 C9 -26.5(3)
C11 C1 N1 C9 95.3(3)
C33 C9 N1 C2 155.3(3)
C10 C9 N1 C2 -84.1(3)
C8 C9 N1 C2 32.6(3)
C33 C9 N1 C1 -80.8(3)
C10 C9 N1 C1 39.8(3)
C8 C9 N1 C1 156.4(3)
C9 C10 N2 C1 22.3(3)
C9 C10 N2 S1 163.1(2)
N1 C1 N2 C10 2.0(4)
C11 C1 N2 C10 -119.4(3)
N1 C1 N2 S1 -138.9(2)
C11 C1 N2 S1 99.7(3)
C4 C5 O3 C25 173.2(5)
C6 C5 O3 C25 -7.9(7)
C10 N2 S1 O1 171.5(3)
C1 N2 S1 O1 -51.4(3)
C10 N2 S1 O2 42.3(3)
C1 N2 S1 O2 179.5(2)
C10 N2 S1 C18 -73.6(3)
C1 N2 S1 C18 63.6(3)
C23 C18 S1 O1 -164.3(3)
C19 C18 S1 O1 20.4(4)
C23 C18 S1 O2 -32.3(4)
C19 C18 S1 O2 152.3(3)
C23 C18 S1 N2 82.0(4)
C19 C18 S1 N2 -93.3(3)
